data_7231214
loop_
_publ_author_name
'Zimmer, Ge\'orgia C.'
'Pagliari, Anderson B.'
'Bender, Caroline R.'
'Salbego, Paulo R. S.'
'Orlando, Tain\'ara'
'H\"orner, Manfredo'
'Zanatta, Nilo'
'Bonacorso, Helio G.'
'Martins, Marcos A. P.'

_publ_section_title
;
 Insights on conformation in the solid state: a case study -- s-cis and/or
 s-trans crystallization of
 5(3)-aryl-3(5)-carboxyethyl-1-tert-butylpyrazoles
;
_journal_issue 35
_journal_name_full CrystEngComm
_journal_page_first 5154
_journal_paper_doi 10.1039/C8CE00984H
_journal_volume 20
_journal_year 2018
_chemical_formula_moiety 'C16 H19 F N2 O2'
_chemical_formula_sum 'C16 H19 F N2 O2'
_chemical_formula_weight 290.33
_chemical_melting_point ?
_chemical_name_common 'pyrazole 1,3 F'
_chemical_name_systematic
;
        'ethyl 1-(t-butil)-5-(4-fluorophenyl)-1H-pyrazole-3-carboxylate'
;
_space_group_IT_number 14
_space_group_name_Hall '-P 2ybc'
_space_group_name_H-M_alt 'P 1 21/c 1'
_symmetry_cell_setting monoclinic
_symmetry_space_group_name_Hall '-P 2ybc'
_symmetry_space_group_name_H-M 'P 1 21/c 1'
_atom_sites_solution_hydrogens geom
_atom_sites_solution_primary direct
_atom_sites_solution_secondary difmap
_audit_conform_dict_location ftp://ftp.iucr.org/pub/cif_core.dic
_audit_conform_dict_name cif_core.dic
_audit_conform_dict_version 2.4
_audit_creation_date 2016-09-13T10:43:47-00:00
_audit_creation_method 'WinGX routine CIF_UPDATE'
_audit_update_record
;
2018-03-28 deposited with the CCDC.
2018-07-23 downloaded from the CCDC.
;
_cell_angle_alpha 90
_cell_angle_beta 103.702(10)
_cell_angle_gamma 90
_cell_formula_units_Z 4
_cell_length_a 6.9381(7)
_cell_length_b 18.463(3)
_cell_length_c 12.600(2)
_cell_measurement_reflns_used 9835
_cell_measurement_temperature 293(2)
_cell_measurement_theta_max 71.9495
_cell_measurement_theta_min 2.392
_cell_volume 1568.1(4)
_computing_cell_refinement 'BRUKER SANT'
_computing_data_collection 'BRUKER APEX-III'
_computing_data_reduction 'BRUKER SOFTWARE'
_computing_molecular_graphics 'ORTEP-3 (Farrugia, 2000)'
_computing_publication_material 'SHELXL-97 (Sheldrick, 1997)'
_computing_structure_refinement 'SHELXL-2016/4 (Sheldrick, 2016)'
_computing_structure_solution 'SHELXL 2014/5 (Sheldrick, 2014)'
_diffrn_ambient_temperature 293(2)
_diffrn_detector_area_resol_mean none
_diffrn_measured_fraction_theta_full 0.987
_diffrn_measured_fraction_theta_max 0.987
_diffrn_measurement_device_type 'D8 QUEST'
_diffrn_measurement_method 'phi and omega scans'
_diffrn_radiation_monochromator graphite
_diffrn_radiation_type CuK\a
_diffrn_radiation_wavelength 1.54178
_diffrn_reflns_av_R_equivalents 0.0276
_diffrn_reflns_av_unetI/netI 0.0151
_diffrn_reflns_limit_h_max 8
_diffrn_reflns_limit_h_min -8
_diffrn_reflns_limit_k_max 22
_diffrn_reflns_limit_k_min -22
_diffrn_reflns_limit_l_max 15
_diffrn_reflns_limit_l_min -15
_diffrn_reflns_number 29117
_diffrn_reflns_theta_full 72.13
_diffrn_reflns_theta_max 72.13
_diffrn_reflns_theta_min 4.33
_diffrn_standards_decay_% none
_diffrn_standards_interval_count none
_diffrn_standards_interval_time none
_diffrn_standards_number none
_exptl_absorpt_coefficient_mu 0.74
_exptl_absorpt_correction_T_max 0.8951
_exptl_absorpt_correction_T_min 0.8156
_exptl_absorpt_correction_type multi-scan
_exptl_absorpt_process_details SADABS
_exptl_crystal_colour colourless
_exptl_crystal_density_diffrn 1.23
_exptl_crystal_density_meas ?
_exptl_crystal_density_method 'not measured'
_exptl_crystal_description block
_exptl_crystal_F_000 616
_exptl_crystal_size_max 0.29
_exptl_crystal_size_mid 0.25
_exptl_crystal_size_min 0.15
_refine_diff_density_max 0.172
_refine_diff_density_min -0.176
_refine_diff_density_rms 0.035
_refine_ls_extinction_coef none
_refine_ls_extinction_method none
_refine_ls_goodness_of_fit_ref 1.03
_refine_ls_hydrogen_treatment constr
_refine_ls_matrix_type full
_refine_ls_number_parameters 190
_refine_ls_number_reflns 3058
_refine_ls_number_restraints 0
_refine_ls_restrained_S_all 1.03
_refine_ls_R_factor_all 0.0516
_refine_ls_R_factor_gt 0.0438
_refine_ls_shift/su_max 0
_refine_ls_shift/su_mean 0
_refine_ls_structure_factor_coef Fsqd
_refine_ls_weighting_details 'calc w=1/[\s^2^(Fo^2^)+(0.0713P)^2^+0.2686P] where P=(Fo^2^+2Fc^2^)/3'
_refine_ls_weighting_scheme calc
_refine_ls_wR_factor_gt 0.1194
_refine_ls_wR_factor_ref 0.1264
_reflns_number_gt 2598
_reflns_number_total 3058
_reflns_threshold_expression >2\s(I)
_cod_data_source_file c8ce00984h2.cif
_cod_data_source_block mmq0163_0m-auto
_cod_depositor_comments
;
The following automatic conversions were performed:

'_chemical_melting_point' value 'none' was changed to '?' - the value
is undefined or not given.

'_exptl_crystal_density_meas' value 'none' was changed to '?' - the
value is perceived as not measured.

Automatic conversion script
Id: cif_fix_values 4973 2017-02-22 13:04:09Z antanas 

 Adding full bibliography for 7231210--7231217.cif.
;
_cod_original_sg_symbol_Hall -P2ybc
_cod_original_sg_symbol_H-M P21/c
_cod_database_code 7231214

loop_
_symmetry_equiv_pos_as_xyz
'x, y, z'
'-x, y+1/2, -z+1/2'
'-x, -y, -z'
'x, -y-1/2, z-1/2'

loop_
_atom_site_label
_atom_site_type_symbol
_atom_site_fract_x
_atom_site_fract_y
_atom_site_fract_z
_atom_site_U_iso_or_equiv
_atom_site_adp_type
_atom_site_occupancy
_atom_site_symmetry_multiplicity
_atom_site_calc_flag
_atom_site_refinement_flags
O32 O 0.27282(16) 0.59670(6) 0.89581(9) 0.0582(3) Uani 1 1 d .
O1 O 0.37984(18) 0.48592(6) 0.86502(9) 0.0640(3) Uani 1 1 d .
N1 N 0.59997(16) 0.67313(6) 0.69985(9) 0.0438(3) Uani 1 1 d .
N2 N 0.48852(16) 0.65910(6) 0.77179(9) 0.0455(3) Uani 1 1 d .
C34 C 0.0091(3) 0.62369(12) 0.97898(17) 0.0783(5) Uani 1 1 d .
H34A H -0.0788 0.6044 1.0203 0.117 Uiso 1 1 calc R
H34B H -0.0671 0.6424 0.9108 0.117 Uiso 1 1 calc R
H34C H 0.0868 0.662 1.0196 0.117 Uiso 1 1 calc R
C33 C 0.1429(3) 0.56543(10) 0.95765(16) 0.0698(5) Uani 1 1 d .
H33A H 0.22 0.5459 1.0261 0.084 Uiso 1 1 calc R
H33B H 0.0658 0.5264 0.9166 0.084 Uiso 1 1 calc R
C31 C 0.3812(2) 0.55052(8) 0.85322(11) 0.0459(3) Uani 1 1 d .
C3 C 0.49754(18) 0.58753(7) 0.78540(10) 0.0428(3) Uani 1 1 d .
C4 C 0.61538(19) 0.55524(7) 0.72311(11) 0.0455(3) Uani 1 1 d .
H4 H 0.644 0.5062 0.7192 0.055 Uiso 1 1 calc R
C5 C 0.68011(18) 0.61105(7) 0.66880(10) 0.0431(3) Uani 1 1 d .
C51 C 0.80432(19) 0.60559(7) 0.58810(11) 0.0444(3) Uani 1 1 d .
C56 C 1.0056(2) 0.62114(9) 0.61580(12) 0.0538(4) Uani 1 1 d .
H56 H 1.065 0.6362 0.6864 0.065 Uiso 1 1 calc R
C55 C 1.1191(2) 0.61444(10) 0.53966(13) 0.0606(4) Uani 1 1 d .
H55 H 1.2535 0.6257 0.5579 0.073 Uiso 1 1 calc R
C54 C 1.0292(2) 0.59092(8) 0.43724(13) 0.0572(4) Uani 1 1 d .
C11 C 0.6208(2) 0.75090(8) 0.66802(12) 0.0548(4) Uani 1 1 d .
C12 C 0.5826(4) 0.75697(11) 0.54442(14) 0.0834(6) Uani 1 1 d .
H12A H 0.6781 0.7283 0.5191 0.125 Uiso 1 1 calc R
H12B H 0.5943 0.8067 0.5245 0.125 Uiso 1 1 calc R
H12C H 0.4514 0.7398 0.5117 0.125 Uiso 1 1 calc R
C13 C 0.8286(3) 0.77671(10) 0.72171(19) 0.0807(6) Uani 1 1 d .
H13A H 0.9237 0.7483 0.6956 0.121 Uiso 1 1 calc R
H13B H 0.8515 0.7714 0.7995 0.121 Uiso 1 1 calc R
H13C H 0.8421 0.8267 0.704 0.121 Uiso 1 1 calc R
C14 C 0.4701(3) 0.79615(9) 0.70870(17) 0.0746(5) Uani 1 1 d .
H14A H 0.4946 0.7921 0.7867 0.112 Uiso 1 1 calc R
H14B H 0.3388 0.779 0.676 0.112 Uiso 1 1 calc R
H14C H 0.4817 0.8459 0.6891 0.112 Uiso 1 1 calc R
C52 C 0.7200(2) 0.58066(8) 0.48350(12) 0.0517(3) Uani 1 1 d .
H52 H 0.586 0.5688 0.4646 0.062 Uiso 1 1 calc R
C53 C 0.8326(2) 0.57323(9) 0.40695(12) 0.0570(4) Uani 1 1 d .
H53 H 0.7759 0.5567 0.3368 0.068 Uiso 1 1 calc R
F1 F 1.14062(17) 0.58491(6) 0.36226(9) 0.0849(4) Uani 1 1 d .

loop_
_atom_site_aniso_label
_atom_site_aniso_U_11
_atom_site_aniso_U_22
_atom_site_aniso_U_33
_atom_site_aniso_U_23
_atom_site_aniso_U_13
_atom_site_aniso_U_12
O32 0.0643(6) 0.0540(6) 0.0685(7) 0.0013(5) 0.0399(5) -0.0022(5)
O1 0.0809(8) 0.0494(6) 0.0719(7) 0.0036(5) 0.0386(6) -0.0030(5)
N1 0.0449(6) 0.0467(6) 0.0437(6) 0.0001(4) 0.0183(5) -0.0039(5)
N2 0.0464(6) 0.0491(6) 0.0454(6) -0.0009(5) 0.0200(5) -0.0028(5)
C34 0.0684(11) 0.0906(13) 0.0883(13) -0.0107(10) 0.0431(10) -0.0010(9)
C33 0.0719(10) 0.0737(11) 0.0794(11) 0.0107(9) 0.0488(9) -0.0004(8)
C31 0.0459(7) 0.0498(8) 0.0441(7) -0.0013(5) 0.0151(6) -0.0032(6)
C3 0.0406(7) 0.0478(7) 0.0416(6) -0.0009(5) 0.0131(5) -0.0026(5)
C4 0.0442(7) 0.0469(7) 0.0481(7) -0.0015(5) 0.0162(6) 0.0008(5)
C5 0.0371(6) 0.0508(7) 0.0425(7) -0.0027(5) 0.0116(5) -0.0011(5)
C51 0.0405(7) 0.0497(7) 0.0453(7) 0.0016(5) 0.0151(5) 0.0017(5)
C56 0.0405(7) 0.0693(9) 0.0524(8) -0.0009(7) 0.0129(6) 0.0023(6)
C55 0.0400(7) 0.0764(10) 0.0701(10) 0.0054(8) 0.0226(7) 0.0042(7)
C54 0.0616(9) 0.0604(9) 0.0603(9) 0.0103(7) 0.0361(7) 0.0147(7)
C11 0.0667(9) 0.0464(8) 0.0570(8) 0.0027(6) 0.0260(7) -0.0046(7)
C12 0.1273(17) 0.0661(11) 0.0619(10) 0.0148(8) 0.0324(11) 0.0002(11)
C13 0.0781(12) 0.0605(10) 0.1079(15) -0.0113(10) 0.0307(11) -0.0202(9)
C14 0.0878(13) 0.0518(9) 0.0948(13) 0.0099(8) 0.0427(11) 0.0100(8)
C52 0.0471(7) 0.0597(8) 0.0506(8) -0.0050(6) 0.0160(6) -0.0047(6)
C53 0.0689(10) 0.0582(8) 0.0475(8) -0.0032(6) 0.0213(7) 0.0016(7)
F1 0.0898(7) 0.1015(8) 0.0833(7) 0.0084(6) 0.0600(6) 0.0203(6)

loop_
_atom_type_symbol
_atom_type_description
_atom_type_scat_dispersion_real
_atom_type_scat_dispersion_imag
_atom_type_scat_source
C C 0.0181 0.0091 'International Tables Vol C Tables 4.2.6.8 and 6.1.1.4'
H H 0 0 'International Tables Vol C Tables 4.2.6.8 and 6.1.1.4'
N N 0.0311 0.018 'International Tables Vol C Tables 4.2.6.8 and 6.1.1.4'
O O 0.0492 0.0322 'International Tables Vol C Tables 4.2.6.8 and 6.1.1.4'
F F 0.0727 0.0534 'International Tables Vol C Tables 4.2.6.8 and 6.1.1.4'

loop_
_geom_angle_atom_site_label_1
_geom_angle_atom_site_label_2
_geom_angle_atom_site_label_3
_geom_angle
C31 O32 C33 116.48(12)
N2 N1 C5 111.54(10)
N2 N1 C11 117.92(11)
C5 N1 C11 130.53(11)
C3 N2 N1 105.08(10)
C33 C34 H34A 109.5
C33 C34 H34B 109.5
H34A C34 H34B 109.5
C33 C34 H34C 109.5
H34A C34 H34C 109.5
H34B C34 H34C 109.5
O32 C33 C34 107.74(15)
O32 C33 H33A 110.2
C34 C33 H33A 110.2
O32 C33 H33B 110.2
C34 C33 H33B 110.2
H33A C33 H33B 108.5
O1 C31 O32 124.34(12)
O1 C31 C3 123.53(12)
O32 C31 C3 112.08(12)
N2 C3 C4 111.57(11)
N2 C3 C31 121.24(12)
C4 C3 C31 127.05(13)
C5 C4 C3 105.36(12)
C5 C4 H4 127.3
C3 C4 H4 127.3
C4 C5 N1 106.45(11)
C4 C5 C51 127.12(12)
N1 C5 C51 126.37(12)
C56 C51 C52 118.70(13)
C56 C51 C5 121.81(12)
C52 C51 C5 119.40(12)
C55 C56 C51 120.77(14)
C55 C56 H56 119.6
C51 C56 H56 119.6
C54 C55 C56 118.47(14)
C54 C55 H55 120.8
C56 C55 H55 120.8
F1 C54 C55 118.38(15)
F1 C54 C53 118.74(15)
C55 C54 C53 122.88(13)
N1 C11 C13 108.75(13)
N1 C11 C14 108.50(12)
C13 C11 C14 109.52(15)
N1 C11 C12 109.78(12)
C13 C11 C12 110.49(15)
C14 C11 C12 109.77(16)
C11 C12 H12A 109.5
C11 C12 H12B 109.5
H12A C12 H12B 109.5
C11 C12 H12C 109.5
H12A C12 H12C 109.5
H12B C12 H12C 109.5
C11 C13 H13A 109.5
C11 C13 H13B 109.5
H13A C13 H13B 109.5
C11 C13 H13C 109.5
H13A C13 H13C 109.5
H13B C13 H13C 109.5
C11 C14 H14A 109.5
C11 C14 H14B 109.5
H14A C14 H14B 109.5
C11 C14 H14C 109.5
H14A C14 H14C 109.5
H14B C14 H14C 109.5
C53 C52 C51 120.96(14)
C53 C52 H52 119.5
C51 C52 H52 119.5
C54 C53 C52 118.19(14)
C54 C53 H53 120.9
C52 C53 H53 120.9

loop_
_geom_bond_atom_site_label_1
_geom_bond_atom_site_label_2
_geom_bond_distance
O32 C31 1.3308(17)
O32 C33 1.4442(17)
O1 C31 1.2023(17)
N1 N2 1.3486(14)
N1 C5 1.3709(17)
N1 C11 1.5068(18)
N2 C3 1.3321(18)
C34 C33 1.486(3)
C34 H34A 0.96
C34 H34B 0.96
C34 H34C 0.96
C33 H33A 0.97
C33 H33B 0.97
C31 C3 1.4750(17)
C3 C4 1.3942(17)
C4 C5 1.3702(19)
C4 H4 0.93
C5 C51 1.4838(17)
C51 C56 1.387(2)
C51 C52 1.388(2)
C56 C55 1.383(2)
C56 H56 0.93
C55 C54 1.364(2)
C55 H55 0.93
C54 F1 1.3598(16)
C54 C53 1.366(2)
C11 C13 1.517(2)
C11 C14 1.519(2)
C11 C12 1.521(2)
C12 H12A 0.96
C12 H12B 0.96
C12 H12C 0.96
C13 H13A 0.96
C13 H13B 0.96
C13 H13C 0.96
C14 H14A 0.96
C14 H14B 0.96
C14 H14C 0.96
C52 C53 1.3839(19)
C52 H52 0.93
C53 H53 0.93

loop_
_geom_torsion_atom_site_label_1
_geom_torsion_atom_site_label_2
_geom_torsion_atom_site_label_3
_geom_torsion_atom_site_label_4
_geom_torsion
C5 N1 N2 C3 -0.46(14)
C11 N1 N2 C3 -179.47(11)
C31 O32 C33 C34 -169.16(15)
C33 O32 C31 O1 -1.6(2)
C33 O32 C31 C3 175.94(13)
N1 N2 C3 C4 0.38(15)
N1 N2 C3 C31 -175.59(11)
O1 C31 C3 N2 177.57(14)
O32 C31 C3 N2 0.05(18)
O1 C31 C3 C4 2.3(2)
O32 C31 C3 C4 -175.24(13)
N2 C3 C4 C5 -0.17(15)
C31 C3 C4 C5 175.51(13)
C3 C4 C5 N1 -0.11(14)
C3 C4 C5 C51 -177.41(12)
N2 N1 C5 C4 0.36(14)
C11 N1 C5 C4 179.21(13)
N2 N1 C5 C51 177.69(12)
C11 N1 C5 C51 -3.5(2)
C4 C5 C51 C56 -102.05(17)
N1 C5 C51 C56 81.16(18)
C4 C5 C51 C52 74.50(18)
N1 C5 C51 C52 -102.28(17)
C52 C51 C56 C55 2.3(2)
C5 C51 C56 C55 178.85(14)
C51 C56 C55 C54 -1.2(2)
C56 C55 C54 F1 179.49(14)
C56 C55 C54 C53 -0.5(3)
N2 N1 C11 C13 107.09(15)
C5 N1 C11 C13 -71.70(18)
N2 N1 C11 C14 -11.97(18)
C5 N1 C11 C14 169.24(15)
N2 N1 C11 C12 -131.92(15)
C5 N1 C11 C12 49.3(2)
C56 C51 C52 C53 -1.8(2)
C5 C51 C52 C53 -178.44(13)
F1 C54 C53 C52 -179.01(13)
C55 C54 C53 C52 1.0(2)
C51 C52 C53 C54 0.2(2)
